data_7019791
loop_
_publ_author_name
'El Moll, Hani'
'Kemmegne-Mbouguen, Justin Claude'
'Haouas, Mohamed'
'Taulelle, Francis'
'Marrot, J\'er\^ome'
'Cadot, Emmanuel'
'Mialane, Pierre'
'Floquet, S\'ebastien'
'Dolbecq, Anne'

_publ_section_title
;
 Syntheses, characterizations and properties of [Mo(2)O(2)S(2)]-based
 oxothiomolybdenum wheels incorporating bisphosphonate ligands.
;
_journal_issue 33
_journal_name_full 'Dalton transactions (Cambridge, England : 2003)'
_journal_page_first 9955
_journal_page_last 9963
_journal_paper_doi 10.1039/c2dt30534h
_journal_volume 41
_journal_year 2012
_chemical_formula_sum 'C20 H110 Mo8 N8 O79 P8 Rb8 S8'
_chemical_formula_weight 3682.68
_chemical_name_systematic
;
?
;
_space_group_IT_number 86
_symmetry_cell_setting tetragonal
_symmetry_space_group_name_Hall '-P 4bc'
_symmetry_space_group_name_H-M 'P 42/n :2'
_atom_sites_solution_hydrogens geom
_atom_sites_solution_primary direct
_atom_sites_solution_secondary difmap
_audit_creation_method SHELXL-97
_cell_angle_alpha 90.00
_cell_angle_beta 90.00
_cell_angle_gamma 90.00
_cell_formula_units_Z 2
_cell_length_a 21.5609(14)
_cell_length_b 21.5609(14)
_cell_length_c 11.3677(7)
_cell_measurement_reflns_used 9901
_cell_measurement_temperature 200(2)
_cell_measurement_theta_max 29.98
_cell_measurement_theta_min 2.60
_cell_volume 5284.5(6)
_computing_cell_refinement 'Bruker SAINT'
_computing_data_collection 'Bruker APEX2'
_computing_data_reduction 'Bruker SAINT'
_computing_molecular_graphics 'Bruker SHELXTL'
_computing_publication_material 'Bruker SHELXTL'
_computing_structure_refinement 'SHELXL-97 (Sheldrick, 1997)'
_computing_structure_solution 'SHELXS-97 (Sheldrick, 1990)'
_diffrn_ambient_temperature 200(2)
_diffrn_detector_area_resol_mean 512x512
_diffrn_measured_fraction_theta_full 0.986
_diffrn_measured_fraction_theta_max 0.986
_diffrn_measurement_device_type 'Bruker APEX-II CCD'
_diffrn_measurement_method '\f and \w scans'
_diffrn_radiation_monochromator graphite
_diffrn_radiation_source 'fine-focus sealed tube'
_diffrn_radiation_type MoK\a
_diffrn_radiation_wavelength 0.71073
_diffrn_reflns_av_R_equivalents 0.0363
_diffrn_reflns_av_sigmaI/netI 0.0129
_diffrn_reflns_limit_h_max 30
_diffrn_reflns_limit_h_min -28
_diffrn_reflns_limit_k_max 30
_diffrn_reflns_limit_k_min -30
_diffrn_reflns_limit_l_max 15
_diffrn_reflns_limit_l_min -15
_diffrn_reflns_number 229059
_diffrn_reflns_theta_full 30.00
_diffrn_reflns_theta_max 30.00
_diffrn_reflns_theta_min 1.89
_diffrn_standards_number 0
_exptl_absorpt_coefficient_mu 4.971
_exptl_absorpt_correction_T_max 0.6918
_exptl_absorpt_correction_T_min 0.4363
_exptl_absorpt_correction_type multi-scan
_exptl_absorpt_process_details 'SADABS (Sheldrick, V2.10)'
_exptl_crystal_colour orange
_exptl_crystal_density_diffrn 2.314
_exptl_crystal_density_method 'not measured'
_exptl_crystal_description parallelepiped
_exptl_crystal_F_000 3596
_exptl_crystal_size_max 0.20
_exptl_crystal_size_mid 0.10
_exptl_crystal_size_min 0.08
_refine_diff_density_max 0.998
_refine_diff_density_min -1.379
_refine_diff_density_rms 0.165
_refine_ls_extinction_method none
_refine_ls_goodness_of_fit_ref 1.266
_refine_ls_hydrogen_treatment mixed
_refine_ls_matrix_type full
_refine_ls_number_parameters 331
_refine_ls_number_reflns 7597
_refine_ls_number_restraints 0
_refine_ls_restrained_S_all 1.266
_refine_ls_R_factor_all 0.0444
_refine_ls_R_factor_gt 0.0409
_refine_ls_shift/su_max 0.002
_refine_ls_shift/su_mean 0.000
_refine_ls_structure_factor_coef Fsqd
_refine_ls_weighting_details 'calc w=1/[\s^2^(Fo^2^)+(0.0246P)^2^+25.1720P] where P=(Fo^2^+2Fc^2^)/3'
_refine_ls_weighting_scheme calc
_refine_ls_wR_factor_gt 0.0911
_refine_ls_wR_factor_ref 0.0929
_reflns_number_gt 7194
_reflns_number_total 7597
_reflns_threshold_expression >2sigma(I)
_cod_data_source_file c2dt30534h.txt
_cod_data_source_block Mo8S8(Zol)4
_cod_depositor_comments
;
The following automatic conversions were performed:

'_symmetry_cell_setting' value 'Tetragonal' changed to 'tetragonal'
according to /home/saulius/struct/CIF-dictionaries/cif_core.dic
dictionary named 'cif_core.dic' version 2.4.1 from 2010-06-29.

Automatic conversion script
Id: cif_fix_values 1891 2012-01-12 08:04:46Z andrius 
;
_cod_original_sg_symbol_H-M P4(2)/n
_cod_database_code 7019791

loop_
_symmetry_equiv_pos_as_xyz
'x, y, z'
'-x+1/2, -y+1/2, z'
'-y, x+1/2, z+1/2'
'y+1/2, -x, z+1/2'
'-x, -y, -z'
'x-1/2, y-1/2, -z'
'y, -x-1/2, -z-1/2'
'-y-1/2, x, -z-1/2'

loop_
_atom_site_label
_atom_site_type_symbol
_atom_site_fract_x
_atom_site_fract_y
_atom_site_fract_z
_atom_site_U_iso_or_equiv
_atom_site_adp_type
_atom_site_occupancy
_atom_site_symmetry_multiplicity
_atom_site_calc_flag
_atom_site_refinement_flags
Mo1 Mo 0.383984(5) 0.465129(5) 0.216321(11) 0.01441(3) Uani 1 1 d .
Mo2 Mo 0.451868(5) 0.358864(5) 0.144518(11) 0.01319(2) Uani 1 1 d .
P1 P 0.290712(16) 0.438876(17) 0.44356(3) 0.01470(8) Uani 1 1 d .
P2 P 0.264921(16) 0.544338(16) 0.27797(4) 0.01621(8) Uani 1 1 d .
S1 S 0.465712(16) 0.417543(16) 0.31401(3) 0.01728(8) Uani 1 1 d .
S2 S 0.355223(16) 0.391395(17) 0.07771(3) 0.01766(8) Uani 1 1 d .
O1 O 0.42432(5) 0.51631(5) 0.13359(10) 0.0215(3) Uani 1 1 d .
O2 O 0.37262(4) 0.51664(5) 0.36845(10) 0.0177(2) Uani 1 1 d .
O3 O 0.29780(5) 0.50710(5) 0.18088(10) 0.0205(3) Uani 1 1 d .
O4 O 0.31483(5) 0.40490(5) 0.33481(9) 0.0176(2) Uani 1 1 d .
O5 O 0.49800(5) 0.39625(5) 0.04839(10) 0.0198(2) Uani 1 1 d .
O6 O 0.43246(5) 0.27997(5) 0.04213(9) 0.0171(2) Uani 1 1 d .
O7 O 0.52336(5) 0.30301(5) 0.21349(10) 0.0187(2) Uani 1 1 d .
O8 O 0.39388(5) 0.29751(5) 0.28164(10) 0.0203(3) Uani 1 1 d .
H8A H 0.3626(10) 0.3155(10) 0.301(2) 0.034(6) Uiso 1 1 d .
H8B H 0.3870(10) 0.2672(10) 0.263(2) 0.032(6) Uiso 1 1 d .
O9 O 0.32264(5) 0.42104(5) 0.55676(10) 0.0225(3) Uani 1 1 d .
O10 O 0.27030(5) 0.61319(5) 0.26328(12) 0.0284(3) Uani 1 1 d .
C1 C 0.30951(6) 0.51959(6) 0.40761(13) 0.0157(3) Uani 1 1 d .
C2 C 0.30867(7) 0.56493(7) 0.51157(15) 0.0234(4) Uani 1 1 d .
H2A H 0.3359 0.5485 0.5745 0.028 Uiso 1 1 calc R
H2B H 0.3262 0.6051 0.4854 0.028 Uiso 1 1 calc R
N3 N 0.24675(6) 0.57580(6) 0.56070(12) 0.0218(3) Uani 1 1 d .
C4 C 0.20267(7) 0.61709(8) 0.51987(17) 0.0265(4) Uani 1 1 d .
H4 H 0.2061 0.6431 0.4527 0.032 Uiso 1 1 calc R
C5 C 0.15366(8) 0.61342(8) 0.59398(17) 0.0285(4) Uani 1 1 d .
H5 H 0.1162 0.6365 0.5892 0.034 Uiso 1 1 calc R
C7 C 0.22471(9) 0.54835(8) 0.65585(17) 0.0311(4) Uani 1 1 d .
H7 H 0.2457 0.5181 0.7016 0.037 Uiso 1 1 calc R
N6 N 0.16835(7) 0.57019(7) 0.67668(14) 0.0310(4) Uani 1 1 d .
H6 H 0.1441 0.5585 0.7350 0.037 Uiso 1 1 calc R
Rb1 Rb 0.565150(9) 0.516543(9) 0.131874(16) 0.03436(4) Uani 1 1 d .
Rb2 Rb 0.213988(9) 0.468994(10) -0.003106(17) 0.03790(5) Uani 1 1 d .
O1W O 0.56433(6) 0.53407(7) 0.38658(13) 0.0377(4) Uani 1 1 d .
O2W O 0.69861(8) 0.57026(8) 0.20628(13) 0.0491(5) Uani 1 1 d .
O3W O 0.20797(13) 0.69356(11) 0.1305(2) 0.1029(8) Uani 1 1 d .
O4W O 0.30367(15) 0.71767(13) 0.3930(3) 0.0401(8) Uani 0.50 1 d P
O5W O 0.30874(17) 0.72259(15) 0.3303(4) 0.0590(11) Uani 0.50 1 d P
O6W O 0.20614(8) 0.33424(11) -0.0764(2) 0.0778(7) Uani 1 1 d .
O7W O 0.62564(9) 0.39683(10) 0.2287(2) 0.0781(7) Uani 1 1 d .
O8W O 0.27271(11) 0.58334(10) -0.0773(2) 0.0907(8) Uani 1 1 d .
O9W O 0.10680(6) 0.53974(6) -0.12183(12) 0.0311(3) Uani 1 1 d .
O10W O 0.2500 0.2500 0.7500 0.0498(9) Uani 1 4 d S
O11W O 0.59793(10) 0.66527(9) 0.18652(15) 0.0652(6) Uani 1 1 d .
O12W O 0.2500 0.2500 0.3725(4) 0.1264(16) Uani 1 2 d S

loop_
_atom_site_aniso_label
_atom_site_aniso_U_11
_atom_site_aniso_U_22
_atom_site_aniso_U_33
_atom_site_aniso_U_23
_atom_site_aniso_U_13
_atom_site_aniso_U_12
Mo1 0.01349(4) 0.01280(4) 0.01694(5) 0.00066(4) 0.00242(4) 0.00173(4)
Mo2 0.01342(4) 0.01119(4) 0.01498(5) 0.00046(4) 0.00067(4) 0.00117(4)
P1 0.01258(13) 0.01651(14) 0.01499(15) -0.00025(12) -0.00055(12) -0.00027(12)
P2 0.01235(13) 0.01253(13) 0.02377(17) 0.00182(13) 0.00310(13) 0.00030(11)
S1 0.01668(14) 0.01617(13) 0.01898(15) -0.00202(12) -0.00155(12) 0.00144(12)
S2 0.01607(13) 0.01962(14) 0.01729(15) -0.00079(13) -0.00121(12) 0.00377(12)
O1 0.0196(4) 0.0170(4) 0.0281(5) 0.0022(4) 0.0073(4) 0.0022(4)
O2 0.0114(4) 0.0171(4) 0.0246(5) -0.0050(4) 0.0037(4) -0.0014(3)
O3 0.0191(4) 0.0214(5) 0.0211(5) 0.0004(4) 0.0010(4) 0.0079(4)
O4 0.0149(4) 0.0186(4) 0.0192(5) -0.0014(4) 0.0005(4) -0.0012(4)
O5 0.0210(5) 0.0181(4) 0.0202(5) 0.0018(4) 0.0038(4) 0.0032(4)
O6 0.0203(4) 0.0134(4) 0.0177(4) -0.0019(4) -0.0036(4) 0.0020(4)
O7 0.0159(4) 0.0132(4) 0.0270(5) 0.0005(4) -0.0044(4) 0.0014(4)
O8 0.0223(5) 0.0158(4) 0.0228(5) 0.0018(4) 0.0027(4) -0.0004(4)
O9 0.0188(5) 0.0299(5) 0.0187(5) 0.0002(4) -0.0051(4) -0.0004(4)
O10 0.0246(5) 0.0144(4) 0.0464(7) 0.0072(5) 0.0041(5) -0.0006(4)
C1 0.0114(5) 0.0158(5) 0.0198(6) -0.0030(5) 0.0026(5) -0.0002(4)
C2 0.0147(6) 0.0232(6) 0.0323(8) -0.0094(6) 0.0071(6) -0.0010(5)
N3 0.0179(5) 0.0202(5) 0.0273(6) -0.0085(5) 0.0066(5) -0.0003(5)
C4 0.0204(6) 0.0231(7) 0.0360(8) -0.0061(6) 0.0027(6) 0.0020(6)
C5 0.0201(6) 0.0301(7) 0.0352(8) -0.0145(7) 0.0055(6) 0.0010(6)
C7 0.0307(8) 0.0290(8) 0.0335(8) -0.0035(7) 0.0087(7) 0.0020(7)
N6 0.0256(6) 0.0361(7) 0.0314(7) -0.0083(6) 0.0135(6) -0.0024(6)
Rb1 0.03235(8) 0.04341(9) 0.02731(8) 0.00403(7) -0.00289(7) -0.00792(7)
Rb2 0.03380(8) 0.05102(10) 0.02887(8) 0.00697(8) -0.00191(7) 0.00411(8)
O1W 0.0281(6) 0.0485(8) 0.0364(7) 0.0013(6) -0.0039(6) -0.0044(6)
O2W 0.0546(9) 0.0638(9) 0.0288(7) 0.0060(7) 0.0086(7) 0.0151(8)
O3W 0.1598(19) 0.0743(12) 0.0746(14) 0.0044(11) -0.0363(14) 0.0610(12)
O4W 0.0512(16) 0.0269(12) 0.0423(15) -0.0034(12) -0.0081(13) -0.0079(12)
O5W 0.0509(18) 0.0357(15) 0.090(3) -0.0186(17) 0.0061(19) -0.0067(14)
O6W 0.0428(8) 0.0984(14) 0.0921(14) -0.0388(12) 0.0231(9) -0.0229(9)
O7W 0.0417(9) 0.0862(13) 0.1063(15) -0.0441(11) -0.0136(10) -0.0011(9)
O8W 0.0826(13) 0.0736(12) 0.1160(17) 0.0389(12) -0.0395(13) -0.0301(10)
O9W 0.0276(5) 0.0337(6) 0.0320(6) 0.0037(5) 0.0032(5) 0.0092(5)
O10W 0.0516(11) 0.0516(11) 0.0461(17) 0.000 0.000 0.000
O11W 0.0918(12) 0.0687(10) 0.0351(8) 0.0002(8) -0.0133(9) 0.0385(9)
O12W 0.103(2) 0.164(3) 0.112(3) 0.000 0.000 -0.074(2)

loop_
_atom_type_symbol
_atom_type_description
_atom_type_scat_dispersion_real
_atom_type_scat_dispersion_imag
_atom_type_scat_source
C C 0.0033 0.0016 'International Tables Vol C Tables 4.2.6.8 and 6.1.1.4'
H H 0.0000 0.0000 'International Tables Vol C Tables 4.2.6.8 and 6.1.1.4'
N N 0.0061 0.0033 'International Tables Vol C Tables 4.2.6.8 and 6.1.1.4'
O O 0.0106 0.0060 'International Tables Vol C Tables 4.2.6.8 and 6.1.1.4'
P P 0.1023 0.0942 'International Tables Vol C Tables 4.2.6.8 and 6.1.1.4'
S S 0.1246 0.1234 'International Tables Vol C Tables 4.2.6.8 and 6.1.1.4'
Mo Mo -1.6832 0.6857 'International Tables Vol C Tables 4.2.6.8 and 6.1.1.4'
Rb Rb -0.9393 2.9676 'International Tables Vol C Tables 4.2.6.8 and 6.1.1.4'

loop_
_geom_angle_atom_site_label_1
_geom_angle_atom_site_label_2
_geom_angle_atom_site_label_3
_geom_angle
_geom_angle_site_symmetry_1
_geom_angle_site_symmetry_3
O1 Mo1 O2 100.10(5) . .
O1 Mo1 O3 93.84(5) . .
O2 Mo1 O3 79.91(4) . .
O1 Mo1 S1 99.44(4) . .
O2 Mo1 S1 85.83(3) . .
O3 Mo1 S1 162.01(3) . .
O1 Mo1 S2 101.93(4) . .
O2 Mo1 S2 154.49(3) . .
O3 Mo1 S2 85.91(3) . .
S1 Mo1 S2 102.982(13) . .
O1 Mo1 O4 171.12(4) . .
O2 Mo1 O4 75.35(4) . .
O3 Mo1 O4 77.94(4) . .
S1 Mo1 O4 87.93(3) . .
S2 Mo1 O4 81.03(3) . .
O1 Mo1 Mo2 95.83(4) . .
O2 Mo1 Mo2 137.25(3) . .
O3 Mo1 Mo2 138.32(3) . .
S1 Mo1 Mo2 52.379(10) . .
S2 Mo1 Mo2 52.420(9) . .
O4 Mo1 Mo2 92.59(3) . .
O1 Mo1 Rb1 42.88(4) . 5_665
O2 Mo1 Rb1 141.40(3) . 5_665
O3 Mo1 Rb1 90.56(3) . 5_665
S1 Mo1 Rb1 107.422(11) . 5_665
S2 Mo1 Rb1 59.054(10) . 5_665
O4 Mo1 Rb1 139.26(3) . 5_665
Mo2 Mo1 Rb1 70.393(5) . 5_665
O1 Mo1 Rb1 38.47(4) . .
O2 Mo1 Rb1 99.23(3) . .
O3 Mo1 Rb1 131.91(3) . .
S1 Mo1 Rb1 61.114(10) . .
S2 Mo1 Rb1 106.005(10) . .
O4 Mo1 Rb1 149.01(3) . .
Mo2 Mo1 Rb1 70.462(4) . .
Rb1 Mo1 Rb1 60.331(5) 5_665 .
O5 Mo2 O6 98.37(5) . .
O5 Mo2 O7 94.76(5) . .
O6 Mo2 O7 83.64(4) . .
O5 Mo2 S1 101.63(4) . .
O6 Mo2 S1 157.60(3) . .
O7 Mo2 S1 84.76(3) . .
O5 Mo2 S2 99.96(4) . .
O6 Mo2 S2 83.40(3) . .
O7 Mo2 S2 161.63(3) . .
S1 Mo2 S2 102.800(13) . .
O5 Mo2 O8 174.23(4) . .
O6 Mo2 O8 79.03(4) . .
O7 Mo2 O8 79.87(4) . .
S1 Mo2 O8 80.11(3) . .
S2 Mo2 O8 84.92(3) . .
O5 Mo2 Mo1 96.02(4) . .
O6 Mo2 Mo1 135.18(3) . .
O7 Mo2 Mo1 137.00(3) . .
S1 Mo2 Mo1 52.302(9) . .
S2 Mo2 Mo1 52.309(10) . .
O8 Mo2 Mo1 89.40(3) . .
O5 Mo2 Rb1 41.47(4) . 5_665
O6 Mo2 Rb1 94.99(3) . 5_665
O7 Mo2 Rb1 135.74(3) . 5_665
S1 Mo2 Rb1 106.655(11) . 5_665
S2 Mo2 Rb1 58.563(10) . 5_665
O8 Mo2 Rb1 143.48(3) . 5_665
Mo1 Mo2 Rb1 69.491(6) . 5_665
O5 Mo2 Rb1 40.93(4) . .
O6 Mo2 Rb1 138.89(3) . .
O7 Mo2 Rb1 92.87(3) . .
S1 Mo2 Rb1 60.774(10) . .
S2 Mo2 Rb1 105.451(10) . .
O8 Mo2 Rb1 140.77(3) . .
Mo1 Mo2 Rb1 69.844(4) . .
Rb1 Mo2 Rb1 60.012(5) 5_665 .
O9 P1 O4 114.36(6) . .
O9 P1 O6 109.79(6) . 8_656
O4 P1 O6 112.30(6) . 8_656
O9 P1 C1 109.34(7) . .
O4 P1 C1 101.51(6) . .
O6 P1 C1 109.15(6) 8_656 .
O10 P2 O7 111.88(6) . 8_656
O10 P2 O3 113.67(7) . .
O7 P2 O3 109.34(6) 8_656 .
O10 P2 C1 109.65(7) . .
O7 P2 C1 111.26(6) 8_656 .
O3 P2 C1 100.53(6) . .
O10 P2 Rb2 110.92(6) . .
O7 P2 Rb2 69.32(4) 8_656 .
O3 P2 Rb2 45.34(4) . .
C1 P2 Rb2 135.28(5) . .
Mo1 S1 Mo2 75.319(12) . .
Mo1 S1 Rb2 130.997(14) . 7_566
Mo2 S1 Rb2 93.984(12) . 7_566
Mo1 S1 Rb1 85.206(11) . .
Mo2 S1 Rb1 85.633(12) . .
Rb2 S1 Rb1 142.504(12) 7_566 .
Mo1 S2 Mo2 75.271(11) . .
Mo1 S2 Rb1 86.754(12) . 5_665
Mo2 S2 Rb1 87.387(11) . 5_665
Mo1 S2 Rb2 94.646(12) . .
Mo2 S2 Rb2 169.379(15) . .
Rb1 S2 Rb2 88.732(9) 5_665 .
Mo1 O1 Rb1 121.27(5) . .
Mo1 O1 Rb1 115.40(5) . 5_665
Rb1 O1 Rb1 85.47(3) . 5_665
C1 O2 Mo1 113.31(8) . .
P2 O3 Mo1 119.59(6) . .
P2 O3 Rb2 112.36(5) . .
Mo1 O3 Rb2 124.70(5) . .
P1 O4 Mo1 114.03(6) . .
Mo2 O5 Rb1 117.43(5) . 5_665
Mo2 O5 Rb1 118.36(5) . .
Rb1 O5 Rb1 84.29(3) 5_665 .
P1 O6 Mo2 136.43(6) 7_566 .
P2 O7 Mo2 141.61(6) 7_566 .
P2 O7 Rb2 86.54(5) 7_566 7_566
Mo2 O7 Rb2 99.45(4) . 7_566
Mo2 O8 Rb2 108.02(4) . 7_566
Mo2 O8 H8A 110.6(16) . .
Rb2 O8 H8A 104.8(16) 7_566 .
Mo2 O8 H8B 115.2(18) . .
Rb2 O8 H8B 106.8(18) 7_566 .
H8A O8 H8B 111(2) . .
O2 C1 C2 106.19(11) . .
O2 C1 P1 103.71(9) . .
C2 C1 P1 115.51(11) . .
O2 C1 P2 105.10(9) . .
C2 C1 P2 115.24(10) . .
P1 C1 P2 109.79(7) . .
N3 C2 C1 113.97(12) . .
N3 C2 H2A 108.8 . .
C1 C2 H2A 108.8 . .
N3 C2 H2B 108.8 . .
C1 C2 H2B 108.8 . .
H2A C2 H2B 107.7 . .
C7 N3 C4 108.43(14) . .
C7 N3 C2 124.58(14) . .
C4 N3 C2 126.95(14) . .
C5 C4 N3 106.86(16) . .
C5 C4 H4 126.6 . .
N3 C4 H4 126.6 . .
C4 C5 N6 106.75(15) . .
C4 C5 H5 126.6 . .
N6 C5 H5 126.6 . .
N3 C7 N6 108.48(16) . .
N3 C7 H7 125.8 . .
N6 C7 H7 125.8 . .
C7 N6 C5 109.47(15) . .
C7 N6 H6 125.3 . .
C5 N6 H6 125.3 . .
O1W Rb1 O1 89.30(3) . .
O1W Rb1 O7W 75.98(5) . .
O1 Rb1 O7W 114.69(4) . .
O1W Rb1 O5 125.10(4) . 5_665
O1 Rb1 O5 64.25(3) . 5_665
O7W Rb1 O5 158.02(5) . 5_665
O1W Rb1 O1 173.07(4) . 5_665
O1 Rb1 O1 94.53(3) . 5_665
O7W Rb1 O1 97.16(5) . 5_665
O5 Rb1 O1 61.83(3) 5_665 5_665
O1W Rb1 O5 113.99(4) . .
O1 Rb1 O5 62.37(3) . .
O7W Rb1 O5 67.06(4) . .
O5 Rb1 O5 95.71(3) 5_665 .
O1 Rb1 O5 63.19(3) 5_665 .
O1W Rb1 O2W 72.42(4) . .
O1 Rb1 O2W 153.37(4) . .
O7W Rb1 O2W 80.19(5) . .
O5 Rb1 O2W 110.42(4) 5_665 .
O1 Rb1 O2W 105.79(3) 5_665 .
O5 Rb1 O2W 142.68(4) . .
O1W Rb1 O11W 72.11(4) . .
O1 Rb1 O11W 102.23(4) . .
O7W Rb1 O11W 130.17(5) . .
O5 Rb1 O11W 68.49(4) 5_665 .
O1 Rb1 O11W 112.56(4) 5_665 .
O5 Rb1 O11W 162.34(4) . .
O2W Rb1 O11W 54.28(5) . .
O1W Rb1 S2 126.65(3) . 5_665
O1 Rb1 S2 119.31(2) . 5_665
O7W Rb1 S2 120.14(4) . 5_665
O5 Rb1 S2 55.12(2) 5_665 5_665
O1 Rb1 S2 55.91(2) 5_665 5_665
O5 Rb1 S2 119.08(2) . 5_665
O2W Rb1 S2 62.72(3) . 5_665
O11W Rb1 S2 59.01(3) . 5_665
O1W Rb1 S1 60.78(3) . .
O1 Rb1 S1 53.88(2) . .
O7W Rb1 S1 63.89(4) . .
O5 Rb1 S1 118.05(2) 5_665 .
O1 Rb1 S1 117.29(2) 5_665 .
O5 Rb1 S1 54.27(2) . .
O2W Rb1 S1 125.77(3) . .
O11W Rb1 S1 125.27(3) . .
S2 Rb1 S1 171.470(10) 5_665 .
O1W Rb1 Mo1 160.11(3) . 5_665
O1 Rb1 Mo1 105.79(2) . 5_665
O7W Rb1 Mo1 108.01(4) . 5_665
O5 Rb1 Mo1 54.82(2) 5_665 5_665
O1 Rb1 Mo1 21.72(2) 5_665 5_665
O5 Rb1 Mo1 84.90(2) . 5_665
O2W Rb1 Mo1 88.85(3) . 5_665
O11W Rb1 Mo1 91.73(3) . 5_665
S2 Rb1 Mo1 34.192(7) 5_665 5_665
S1 Rb1 Mo1 138.849(8) . 5_665
O1W Rb1 Mo2 131.79(3) . 5_665
O1 Rb1 Mo2 85.27(2) . 5_665
O7W Rb1 Mo2 147.84(4) . 5_665
O5 Rb1 Mo2 21.10(2) 5_665 5_665
O1 Rb1 Mo2 54.47(2) 5_665 5_665
O5 Rb1 Mo2 105.48(2) . 5_665
O2W Rb1 Mo2 92.59(3) . 5_665
O11W Rb1 Mo2 62.51(3) . 5_665
S2 Rb1 Mo2 34.049(6) 5_665 5_665
S1 Rb1 Mo2 138.831(8) . 5_665
Mo1 Rb1 Mo2 40.116(4) 5_665 5_665
O3 Rb2 O8W 72.23(6) . .
O3 Rb2 O8 66.26(3) . 8_656
O8W Rb2 O8 137.64(6) . 8_656
O3 Rb2 O6W 120.54(5) . .
O8W Rb2 O6W 139.56(7) . .
O8 Rb2 O6W 73.05(5) 8_656 .
O3 Rb2 O9W 130.30(3) . .
O8W Rb2 O9W 77.23(5) . .
O8 Rb2 O9W 124.91(3) 8_656 .
O6W Rb2 O9W 108.23(5) . .
O3 Rb2 O2W 103.73(4) . 5_665
O8W Rb2 O2W 75.50(6) . 5_665
O8 Rb2 O2W 121.84(4) 8_656 5_665
O6W Rb2 O2W 64.33(5) . 5_665
O9W Rb2 O2W 105.36(4) . 5_665
O3 Rb2 O7 44.82(3) . 8_656
O8W Rb2 O7 91.98(6) . 8_656
O8 Rb2 O7 52.12(3) 8_656 8_656
O6W Rb2 O7 124.90(5) . 8_656
O9W Rb2 O7 99.62(3) . 8_656
O2W Rb2 O7 148.53(4) 5_665 8_656
O3 Rb2 S1 93.84(2) . 8_656
O8W Rb2 S1 122.75(5) . 8_656
O8 Rb2 S1 54.36(2) 8_656 8_656
O6W Rb2 S1 95.89(4) . 8_656
O9W Rb2 S1 71.14(3) . 8_656
O2W Rb2 S1 158.32(3) 5_665 8_656
O7 Rb2 S1 50.034(17) 8_656 8_656
O3 Rb2 S2 54.28(2) . .
O8W Rb2 S2 95.75(5) . .
O8 Rb2 S2 66.71(2) 8_656 .
O6W Rb2 S2 70.79(4) . .
O9W Rb2 S2 168.01(3) . .
O2W Rb2 S2 63.13(3) 5_665 .
O7 Rb2 S2 90.239(18) 8_656 .
S1 Rb2 S2 120.762(10) 8_656 .
O3 Rb2 P2 22.30(2) . .
O8W Rb2 P2 75.60(5) . .
O8 Rb2 P2 62.84(2) 8_656 .
O6W Rb2 P2 131.82(5) . .
O9W Rb2 P2 112.25(3) . .
O2W Rb2 P2 125.13(3) 5_665 .
O7 Rb2 P2 24.140(17) 8_656 .
S1 Rb2 P2 74.173(10) 8_656 .
S2 Rb2 P2 74.671(9) . .
O3 Rb2 Rb1 66.24(2) . 5_665
O8W Rb2 Rb1 56.25(5) . 5_665
O8 Rb2 Rb1 110.99(2) 8_656 5_665
O6W Rb2 Rb1 91.87(4) . 5_665
O9W Rb2 Rb1 123.80(3) . 5_665
O2W Rb2 Rb1 38.59(3) 5_665 5_665
O7 Rb2 Rb1 110.697(17) 8_656 5_665
S1 Rb2 Rb1 159.797(8) 8_656 5_665
S2 Rb2 Rb1 45.229(7) . 5_665
P2 Rb2 Rb1 86.756(7) . 5_665
Rb2 O2W Rb1 104.47(5) 5_665 .

loop_
_geom_bond_atom_site_label_1
_geom_bond_atom_site_label_2
_geom_bond_distance
_geom_bond_site_symmetry_2
Mo1 O1 1.6906(11) .
Mo1 O2 2.0698(11) .
Mo1 O3 2.1058(11) .
Mo1 S1 2.3219(4) .
Mo1 S2 2.3226(4) .
Mo1 O4 2.3924(10) .
Mo1 Mo2 2.8387(2) .
Mo1 Rb1 4.1263(3) 5_665
Mo1 Rb1 4.1723(3) .
Mo2 O5 1.6832(11) .
Mo2 O6 2.1032(10) .
Mo2 O7 2.1074(10) .
Mo2 S1 2.3243(4) .
Mo2 S2 2.3261(4) .
Mo2 O8 2.3965(11) .
Mo2 Rb1 4.1501(3) 5_665
Mo2 Rb1 4.1886(4) .
P1 O9 1.5092(12) .
P1 O4 1.5282(11) .
P1 O6 1.5389(10) 8_656
P1 C1 1.8331(14) .
P2 O10 1.4983(11) .
P2 O7 1.5360(11) 8_656
P2 O3 1.5380(12) .
P2 C1 1.8386(15) .
P2 Rb2 3.7489(5) .
S1 Rb2 3.5592(4) 7_566
S1 Rb1 3.6660(4) .
S2 Rb1 3.5446(4) 5_665
S2 Rb2 3.5939(5) .
O1 Rb1 3.0365(11) .
O1 Rb1 3.1081(12) 5_665
O2 C1 1.4330(16) .
O3 Rb2 2.8835(11) .
O5 Rb1 3.0966(11) 5_665
O5 Rb1 3.1184(11) .
O6 P1 1.5388(10) 7_566
O7 P2 1.5360(10) 7_566
O7 Rb2 3.5139(12) 7_566
O8 Rb2 3.0037(11) 7_566
O8 H8A 0.81(2) .
O8 H8B 0.70(2) .
C1 C2 1.534(2) .
C2 N3 1.466(2) .
C2 H2A 0.9900 .
C2 H2B 0.9900 .
N3 C7 1.321(2) .
N3 C4 1.382(2) .
C4 C5 1.354(2) .
C4 H4 0.9500 .
C5 N6 1.361(2) .
C5 H5 0.9500 .
C7 N6 1.325(2) .
C7 H7 0.9500 .
N6 H6 0.8800 .
Rb1 O1W 2.9200(15) .
Rb1 O7W 3.094(2) .
Rb1 O5 3.0965(11) 5_665
Rb1 O1 3.1080(12) 5_665
Rb1 O2W 3.2151(17) .
Rb1 O11W 3.342(2) .
Rb1 S2 3.5445(4) 5_665
Rb1 Mo1 4.1263(3) 5_665
Rb1 Mo2 4.1500(3) 5_665
Rb2 O8W 2.897(2) .
Rb2 O8 3.0038(11) 8_656
Rb2 O6W 3.027(2) .
Rb2 O9W 3.0805(13) .
Rb2 O2W 3.0987(16) 5_665
Rb2 O7 3.5138(12) 8_656
Rb2 S1 3.5592(4) 8_656
Rb2 Rb1 4.9917(4) 5_665
O2W Rb2 3.0986(16) 5_665
O4W O5W 0.729(5) .
